data_1565614
loop_
_publ_author_name
'Nayak, Mousumi'
'Kumar Singh, Ashish'
'Prakash, Pradyot'
'Kant, Rajni'
'Bhattacharya, Subrato'

_publ_section_title
;
 Structural studies on thiosalicylate complexes of Zn(II) & Hg(II). First
 insight into Zn(II)-thiosalicylate complex as potential antibacterial,
 antibiofilm and anti-tumour agent
;
_journal_name_full 'Inorganica Chimica Acta'
_journal_page_first 119263
_journal_paper_doi 10.1016/j.ica.2019.119263
_journal_volume 501
_journal_year 2020
_chemical_formula_sum 'C26 H40 N4 O4 S2 Zn2'
_chemical_formula_weight 667.48
_space_group_crystal_system orthorhombic
_space_group_IT_number 61
_space_group_name_Hall '-P 2ac 2ab'
_space_group_name_H-M_alt 'P b c a'
_atom_sites_solution_hydrogens geom
_audit_creation_method SHELXL-2014/7
_cell_angle_alpha 90.000(5)
_cell_angle_beta 90.000(5)
_cell_angle_gamma 90.000(5)
_cell_formula_units_Z 4
_cell_length_a 11.895(5)
_cell_length_b 15.863(5)
_cell_length_c 15.918(5)
_cell_measurement_reflns_used 2274
_cell_measurement_temperature 293(2)
_cell_measurement_theta_max 28.9400
_cell_measurement_theta_min 4.2470
_cell_volume 3003.6(18)
_computing_cell_refinement 'CrysAlisPro, Agilent Technologies'
_computing_data_collection 'CrysAlisPro, Agilent Technologies'
_computing_data_reduction 'CrysAlisPro, Agilent Technologies'
_computing_structure_refinement 'SHELXL-2014/7 (Sheldrick, 2014)'
_diffrn_ambient_temperature 293(2)
_diffrn_detector_area_resol_mean 16.1049
_diffrn_measured_fraction_theta_full 0.997
_diffrn_measured_fraction_theta_max 0.847
_diffrn_measurement_device_type 'Xcalibur, Sapphire3'
_diffrn_radiation_type MoK\a
_diffrn_radiation_wavelength 0.71073
_diffrn_reflns_av_R_equivalents 0.0342
_diffrn_reflns_av_unetI/netI 0.0538
_diffrn_reflns_Laue_measured_fraction_full 0.997
_diffrn_reflns_Laue_measured_fraction_max 0.847
_diffrn_reflns_limit_h_max 16
_diffrn_reflns_limit_h_min -7
_diffrn_reflns_limit_k_max 20
_diffrn_reflns_limit_k_min -11
_diffrn_reflns_limit_l_max 15
_diffrn_reflns_limit_l_min -19
_diffrn_reflns_number 7869
_diffrn_reflns_point_group_measured_fraction_full 0.997
_diffrn_reflns_point_group_measured_fraction_max 0.847
_diffrn_reflns_theta_full 25.000
_diffrn_reflns_theta_max 29.125
_diffrn_reflns_theta_min 3.627
_diffrn_source 'Enhance (Mo) X-ray Source'
_exptl_absorpt_coefficient_mu 1.773
_exptl_absorpt_correction_T_max 1.00000
_exptl_absorpt_correction_T_min 0.61436
_exptl_absorpt_correction_type multi-scan
_exptl_absorpt_process_details 'CrysAlisPro, Agilent Technologies'
_exptl_crystal_colour colourless
_exptl_crystal_density_diffrn 1.476
_exptl_crystal_description block-shaped
_exptl_crystal_F_000 1392
_exptl_crystal_size_max 0.32
_exptl_crystal_size_mid 0.30
_exptl_crystal_size_min 0.28
_refine_diff_density_max 0.757
_refine_diff_density_min -0.723
_refine_diff_density_rms 0.093
_refine_ls_extinction_method none
_refine_ls_goodness_of_fit_ref 1.073
_refine_ls_hydrogen_treatment constr
_refine_ls_matrix_type full
_refine_ls_number_parameters 172
_refine_ls_number_reflns 3418
_refine_ls_number_restraints 0
_refine_ls_restrained_S_all 1.073
_refine_ls_R_factor_all 0.0816
_refine_ls_R_factor_gt 0.0489
_refine_ls_shift/su_max 0.000
_refine_ls_shift/su_mean 0.000
_refine_ls_structure_factor_coef Fsqd
_refine_ls_weighting_details 'w=1/[\s^2^(Fo^2^)+(0.0441P)^2^+4.0297P] where P=(Fo^2^+2Fc^2^)/3'
_refine_ls_weighting_scheme calc
_refine_ls_wR_factor_gt 0.1073
_refine_ls_wR_factor_ref 0.1292
_reflns_Friedel_coverage 0.000
_reflns_Friedel_fraction_full .
_reflns_Friedel_fraction_max .
_reflns_number_gt 2366
_reflns_number_total 3418
_reflns_threshold_expression 'I > 2\s(I)'
_cod_data_source_file ICA-2020-501-119263.cif
_cod_data_source_block 1
_cod_database_code 1565614
_shelx_shelxl_version_number 2014/7
_shelx_space_group_comment
;
The symmetry employed for this shelxl refinement is uniquely defined
by the following loop, which should always be used as a source of
symmetry information in preference to the above space-group names.
They are only intended as comments.
;

loop_
_space_group_symop_operation_xyz
'x, y, z'
'-x+1/2, -y, z+1/2'
'x+1/2, -y+1/2, -z'
'-x, y+1/2, -z+1/2'
'-x, -y, -z'
'x-1/2, y, -z-1/2'
'-x-1/2, y-1/2, z'
'x, -y-1/2, z-1/2'

loop_
_atom_site_label
_atom_site_type_symbol
_atom_site_fract_x
_atom_site_fract_y
_atom_site_fract_z
_atom_site_U_iso_or_equiv
_atom_site_adp_type
_atom_site_occupancy
_atom_site_site_symmetry_order
_atom_site_calc_flag
_atom_site_refinement_flags_posn
_atom_site_refinement_flags_adp
_atom_site_refinement_flags_occupancy
_atom_site_disorder_assembly
_atom_site_disorder_group
Zn1 Zn 0.61888(4) 0.03247(3) 0.10330(3) 0.03182(16) Uani 1 1 d . . . . .
S1 S 0.78409(9) 0.01279(7) 0.03080(8) 0.0481(3) Uani 1 1 d . . . . .
O1 O 0.5368(2) -0.07534(17) 0.04492(17) 0.0365(6) Uani 1 1 d . . . . .
O2 O 0.4774(2) 0.09885(18) 0.09273(18) 0.0427(7) Uani 1 1 d . . . . .
N1 N 0.6845(3) 0.1368(2) 0.1919(2) 0.0410(8) Uani 1 1 d . . . . .
N2 N 0.5959(3) -0.0333(2) 0.2198(2) 0.0383(8) Uani 1 1 d . . . . .
C3 C 0.7019(4) -0.2228(2) -0.0536(2) 0.0362(9) Uani 1 1 d . . . . .
H3 H 0.6382 -0.2525 -0.0702 0.043 Uiso 1 1 calc R U . . .
C2 C 0.6911(3) -0.1395(2) -0.0258(2) 0.0301(8) Uani 1 1 d . . . . .
C4 C 0.8058(4) -0.2617(3) -0.0567(3) 0.0454(11) Uani 1 1 d . . . . .
H4 H 0.8121 -0.3177 -0.0732 0.054 Uiso 1 1 calc R U . . .
C6 C 0.8912(3) -0.1338(3) -0.0075(3) 0.0439(10) Uani 1 1 d . . . . .
H6 H 0.9560 -0.1045 0.0071 0.053 Uiso 1 1 calc R U . . .
C7 C 0.7862(3) -0.0936(2) -0.0013(2) 0.0322(8) Uani 1 1 d . . . . .
C1 C 0.5752(3) -0.1009(2) -0.0239(3) 0.0311(8) Uani 1 1 d . . . . .
C5 C 0.8997(4) -0.2161(3) -0.0350(3) 0.0510(12) Uani 1 1 d . . . . .
H5 H 0.9702 -0.2411 -0.0390 0.061 Uiso 1 1 calc R U . . .
C10 C 0.6705(5) -0.1062(3) 0.2221(4) 0.0715(16) Uani 1 1 d . . . . .
H10A H 0.7470 -0.0878 0.2157 0.107 Uiso 1 1 calc R U . . .
H10B H 0.6623 -0.1347 0.2750 0.107 Uiso 1 1 calc R U . . .
H10C H 0.6515 -0.1440 0.1773 0.107 Uiso 1 1 calc R U . . .
C12 C 0.7985(5) 0.1650(4) 0.1721(5) 0.092(2) Uani 1 1 d . . . . .
H12A H 0.8473 0.1169 0.1679 0.139 Uiso 1 1 calc R U . . .
H12B H 0.7981 0.1948 0.1196 0.139 Uiso 1 1 calc R U . . .
H12C H 0.8250 0.2017 0.2157 0.139 Uiso 1 1 calc R U . . .
C11 C 0.4803(4) -0.0624(4) 0.2297(4) 0.0735(17) Uani 1 1 d . . . . .
H11A H 0.4303 -0.0149 0.2283 0.110 Uiso 1 1 calc R U . . .
H11B H 0.4619 -0.1004 0.1848 0.110 Uiso 1 1 calc R U . . .
H11C H 0.4727 -0.0910 0.2825 0.110 Uiso 1 1 calc R U . . .
C9 C 0.6240(7) 0.0263(3) 0.2872(3) 0.087(2) Uani 1 1 d . . . . .
H9A H 0.5537 0.0474 0.3098 0.104 Uiso 1 1 calc R U . . .
H9B H 0.6600 -0.0057 0.3316 0.104 Uiso 1 1 calc R U . . .
C13 C 0.6154(5) 0.2114(3) 0.1973(4) 0.080(2) Uani 1 1 d . . . . .
H13A H 0.6143 0.2393 0.1439 0.120 Uiso 1 1 calc R U . . .
H13B H 0.5403 0.1957 0.2128 0.120 Uiso 1 1 calc R U . . .
H13C H 0.6458 0.2487 0.2390 0.120 Uiso 1 1 calc R U . . .
C8 C 0.6887(9) 0.0925(4) 0.2712(4) 0.143(4) Uani 1 1 d . . . . .
H8A H 0.7659 0.0744 0.2790 0.172 Uiso 1 1 calc R U . . .
H8B H 0.6734 0.1338 0.3147 0.172 Uiso 1 1 calc R U . . .

loop_
_atom_site_aniso_label
_atom_site_aniso_U_11
_atom_site_aniso_U_22
_atom_site_aniso_U_33
_atom_site_aniso_U_23
_atom_site_aniso_U_13
_atom_site_aniso_U_12
Zn1 0.0296(2) 0.0370(3) 0.0289(3) -0.00530(19) -0.00358(19) 0.00442(19)
S1 0.0355(5) 0.0500(7) 0.0588(7) -0.0171(6) 0.0111(5) -0.0076(5)
O1 0.0289(13) 0.0438(16) 0.0369(16) -0.0107(13) 0.0019(12) 0.0018(12)
O2 0.0386(15) 0.0495(17) 0.0400(16) -0.0152(13) -0.0142(14) 0.0127(13)
N1 0.056(2) 0.0315(18) 0.0360(19) -0.0070(15) -0.0165(17) -0.0017(16)
N2 0.0435(19) 0.0373(19) 0.0340(19) -0.0026(15) -0.0019(16) 0.0013(15)
C3 0.044(2) 0.033(2) 0.031(2) -0.0001(16) 0.0051(19) 0.0030(17)
C2 0.0322(19) 0.038(2) 0.0200(18) 0.0028(15) 0.0010(15) 0.0048(16)
C4 0.055(3) 0.039(2) 0.042(3) 0.0033(19) 0.007(2) 0.018(2)
C6 0.032(2) 0.062(3) 0.037(2) 0.000(2) -0.0011(19) 0.003(2)
C7 0.0303(18) 0.042(2) 0.0242(19) -0.0005(16) 0.0008(16) 0.0016(16)
C1 0.0305(18) 0.0287(19) 0.034(2) -0.0044(16) -0.0018(17) -0.0020(15)
C5 0.042(2) 0.065(3) 0.046(3) 0.001(2) 0.002(2) 0.023(2)
C10 0.067(3) 0.069(4) 0.078(4) 0.021(3) -0.007(3) 0.021(3)
C12 0.054(3) 0.083(4) 0.140(6) -0.057(4) -0.016(4) -0.014(3)
C11 0.051(3) 0.095(4) 0.075(4) 0.017(3) 0.016(3) -0.008(3)
C9 0.166(7) 0.063(4) 0.033(3) -0.004(2) -0.011(4) -0.036(4)
C13 0.079(4) 0.061(3) 0.100(5) -0.046(3) -0.037(4) 0.023(3)
C8 0.310(13) 0.079(4) 0.040(3) 0.010(3) -0.062(6) -0.086(6)

loop_
_atom_type_symbol
_atom_type_description
_atom_type_scat_dispersion_real
_atom_type_scat_dispersion_imag
_atom_type_scat_source
C C 0.0033 0.0016 'International Tables Vol C Tables 4.2.6.8 and 6.1.1.4'
H H 0.0000 0.0000 'International Tables Vol C Tables 4.2.6.8 and 6.1.1.4'
N N 0.0061 0.0033 'International Tables Vol C Tables 4.2.6.8 and 6.1.1.4'
O O 0.0106 0.0060 'International Tables Vol C Tables 4.2.6.8 and 6.1.1.4'
S S 0.1246 0.1234 'International Tables Vol C Tables 4.2.6.8 and 6.1.1.4'
Zn Zn 0.2839 1.4301 'International Tables Vol C Tables 4.2.6.8 and 6.1.1.4'

loop_
_geom_angle_atom_site_label_1
_geom_angle_atom_site_label_2
_geom_angle_atom_site_label_3
_geom_angle
_geom_angle_site_symmetry_1
_geom_angle_site_symmetry_3
O2 Zn1 N2 102.85(13) . .
O2 Zn1 O1 90.03(11) . .
N2 Zn1 O1 85.99(12) . .
O2 Zn1 S1 138.68(10) . .
N2 Zn1 S1 118.46(10) . .
O1 Zn1 S1 93.57(8) . .
O2 Zn1 N1 87.61(12) . .
N2 Zn1 N1 82.17(13) . .
O1 Zn1 N1 167.08(12) . .
S1 Zn1 N1 96.59(10) . .
C7 S1 Zn1 106.72(13) . .
C1 O1 Zn1 117.6(2) . .
C1 O2 Zn1 120.4(2) 5_655 .
C13 N1 C8 111.4(5) . .
C13 N1 C12 106.9(4) . .
C8 N1 C12 107.7(6) . .
C13 N1 Zn1 115.6(3) . .
C8 N1 Zn1 101.4(3) . .
C12 N1 Zn1 113.6(3) . .
C10 N2 C11 108.7(4) . .
C10 N2 C9 110.7(5) . .
C11 N2 C9 109.8(5) . .
C10 N2 Zn1 109.3(3) . .
C11 N2 Zn1 111.5(3) . .
C9 N2 Zn1 106.8(3) . .
C4 C3 C2 121.0(4) . .
C4 C3 H3 119.5 . .
C2 C3 H3 119.5 . .
C3 C2 C7 120.3(3) . .
C3 C2 C1 118.3(3) . .
C7 C2 C1 121.4(3) . .
C5 C4 C3 118.9(4) . .
C5 C4 H4 120.5 . .
C3 C4 H4 120.5 . .
C5 C6 C7 121.1(4) . .
C5 C6 H6 119.4 . .
C7 C6 H6 119.4 . .
C2 C7 C6 117.5(4) . .
C2 C7 S1 124.5(3) . .
C6 C7 S1 117.9(3) . .
O1 C1 O2 124.7(3) . 5_655
O1 C1 C2 118.7(3) . .
O2 C1 C2 116.5(3) 5_655 .
C4 C5 C6 121.2(4) . .
C4 C5 H5 119.4 . .
C6 C5 H5 119.4 . .
N2 C10 H10A 109.5 . .
N2 C10 H10B 109.5 . .
H10A C10 H10B 109.5 . .
N2 C10 H10C 109.5 . .
H10A C10 H10C 109.5 . .
H10B C10 H10C 109.5 . .
N1 C12 H12A 109.5 . .
N1 C12 H12B 109.5 . .
H12A C12 H12B 109.5 . .
N1 C12 H12C 109.5 . .
H12A C12 H12C 109.5 . .
H12B C12 H12C 109.5 . .
N2 C11 H11A 109.5 . .
N2 C11 H11B 109.5 . .
H11A C11 H11B 109.5 . .
N2 C11 H11C 109.5 . .
H11A C11 H11C 109.5 . .
H11B C11 H11C 109.5 . .
C8 C9 N2 120.1(5) . .
C8 C9 H9A 107.3 . .
N2 C9 H9A 107.3 . .
C8 C9 H9B 107.3 . .
N2 C9 H9B 107.3 . .
H9A C9 H9B 106.9 . .
N1 C13 H13A 109.5 . .
N1 C13 H13B 109.5 . .
H13A C13 H13B 109.5 . .
N1 C13 H13C 109.5 . .
H13A C13 H13C 109.5 . .
H13B C13 H13C 109.5 . .
C9 C8 N1 122.1(6) . .
C9 C8 H8A 106.8 . .
N1 C8 H8A 106.8 . .
C9 C8 H8B 106.8 . .
N1 C8 H8B 106.8 . .
H8A C8 H8B 106.7 . .

loop_
_geom_bond_atom_site_label_1
_geom_bond_atom_site_label_2
_geom_bond_distance
_geom_bond_site_symmetry_2
Zn1 O2 1.992(3) .
Zn1 N2 2.145(3) .
Zn1 O1 2.177(3) .
Zn1 S1 2.3002(14) .
Zn1 N1 2.310(3) .
S1 C7 1.763(4) .
O1 C1 1.255(4) .
O2 C1 1.262(4) 5_655
N1 C13 1.443(6) .
N1 C8 1.446(6) .
N1 C12 1.462(6) .
N2 C10 1.458(6) .
N2 C11 1.459(6) .
N2 C9 1.468(6) .
C3 C4 1.382(5) .
C3 C2 1.400(5) .
C3 H3 0.9300 .
C2 C7 1.401(5) .
C2 C1 1.508(5) .
C4 C5 1.374(6) .
C4 H4 0.9300 .
C6 C5 1.381(6) .
C6 C7 1.405(5) .
C6 H6 0.9300 .
C1 O2 1.262(4) 5_655
C5 H5 0.9300 .
C10 H10A 0.9600 .
C10 H10B 0.9600 .
C10 H10C 0.9600 .
C12 H12A 0.9600 .
C12 H12B 0.9600 .
C12 H12C 0.9600 .
C11 H11A 0.9600 .
C11 H11B 0.9600 .
C11 H11C 0.9600 .
C9 C8 1.327(8) .
C9 H9A 0.9700 .
C9 H9B 0.9700 .
C13 H13A 0.9600 .
C13 H13B 0.9600 .
C13 H13C 0.9600 .
C8 H8A 0.9700 .
C8 H8B 0.9700 .
